data_1544602
loop_
_publ_author_name
'Reiter, M.'
'Vagin, S.'
'Kronast, A.'
'Jandl, C.'
'Rieger, B.'

_publ_section_title
;
 A Lewis acid \b-diiminato-zinc-complex as all-rounder for co- and
 terpolymerisation of various epoxides with carbon dioxide
;
_journal_issue 3
_journal_name_full 'Chem. Sci.'
_journal_page_first 1876
_journal_paper_doi 10.1039/C6SC04477H
_journal_volume 8
_journal_year 2017
_chemical_compound_source 'see text'
_chemical_formula_moiety 'C56 H72 F12 N4 O2 Si2 Zn2'
_chemical_formula_sum 'C56 H72 F12 N4 O2 Si2 Zn2'
_chemical_formula_weight 1248.14
_space_group_IT_number 14
_symmetry_cell_setting monoclinic
_symmetry_Int_Tables_number 14
_symmetry_space_group_name_Hall '-P 2ybc'
_symmetry_space_group_name_H-M 'P 1 21/c 1'
_atom_sites_solution_hydrogens geom
_audit_update_record
;
2016-10-06 deposited with the CCDC.
2016-11-14 downloaded from the CCDC.
;
_cell_angle_alpha 90
_cell_angle_beta 110.910(2)
_cell_angle_gamma 90
_cell_formula_units_Z 2
_cell_length_a 11.3281(6)
_cell_length_b 24.0698(13)
_cell_length_c 13.5639(6)
_cell_measurement_reflns_used 9241
_cell_measurement_temperature 100
_cell_measurement_theta_max 27.5150
_cell_measurement_theta_min 2.3340
_cell_volume 3454.8(3)
_computing_cell_refinement 'SAINT (Bruker, 2014)'
_computing_data_collection 'APEX III Control Software (Bruker, 2015)'
_computing_data_reduction 'SAINT (Bruker, 2014)'
_computing_molecular_graphics 'PLATON (Spek, 2011)'
_computing_publication_material 'PLATON (Spek, 2011), enCIFer (Allen, 2014)'
_computing_structure_refinement 'SHELXL2014 (Sheldrick, 2014), SHELXLE (Huebschle, 2011)'
_computing_structure_solution 'SHELXT (Sheldrick, 2015)'
_diffrn_ambient_temperature 100
_diffrn_detector ' CMOS plate '
_diffrn_detector_area_resol_mean 16
_diffrn_measured_fraction_theta_full 0.999
_diffrn_measured_fraction_theta_max 0.999
_diffrn_measurement_device ' \k-geometry diffractometer '
_diffrn_measurement_device_type ' Bruker Photon CMOS '
_diffrn_measurement_method ' phi- and omega-rotation '
_diffrn_radiation_monochromator 'Helios optic'
_diffrn_radiation_probe x-ray
_diffrn_radiation_source 'IMS microsource'
_diffrn_radiation_type MoK\a
_diffrn_radiation_wavelength 0.71073
_diffrn_reflns_av_R_equivalents 0.0304
_diffrn_reflns_av_unetI/netI 0.0121
_diffrn_reflns_limit_h_max 14
_diffrn_reflns_limit_h_min -14
_diffrn_reflns_limit_k_max 30
_diffrn_reflns_limit_k_min -30
_diffrn_reflns_limit_l_max 17
_diffrn_reflns_limit_l_min -14
_diffrn_reflns_number 139559
_diffrn_reflns_reduction_process
;
;
_diffrn_reflns_theta_full 25.24
_diffrn_reflns_theta_max 27.10
_diffrn_reflns_theta_min 2.19
_exptl_absorpt_coefficient_mu 0.798
_exptl_absorpt_correction_T_max 0.7456
_exptl_absorpt_correction_T_min 0.6739
_exptl_absorpt_correction_type multi-scan
_exptl_absorpt_process_details 'SADABS 2014/5, Bruker, 2014'
_exptl_crystal_colour 'light yellow'
_exptl_crystal_density_diffrn 1.200
_exptl_crystal_density_method 'Not Measured'
_exptl_crystal_description fragment
_exptl_crystal_F_000 1296
_exptl_crystal_size_max 0.443
_exptl_crystal_size_mid 0.391
_exptl_crystal_size_min 0.168
_platon_squeeze_details
;
The unit cell contains 4 disordered molecules of toluene which were
treated as a diffuse contribution to the overall scattering without specific
atom positions by SQUEEZE/PLATON.
;
_refine_diff_density_max 0.403
_refine_diff_density_min -0.390
_refine_diff_density_rms 0.050
_refine_ls_extinction_method none
_refine_ls_goodness_of_fit_ref 1.041
_refine_ls_hydrogen_treatment constr
_refine_ls_matrix_type full
_refine_ls_number_parameters 416
_refine_ls_number_reflns 7623
_refine_ls_number_restraints 165
_refine_ls_restrained_S_all 1.048
_refine_ls_R_factor_all 0.0316
_refine_ls_R_factor_gt 0.0283
_refine_ls_shift/su_max 0.002
_refine_ls_shift/su_mean 0.000
_refine_ls_structure_factor_coef Fsqd
_refine_ls_weighting_details 'W=1/[\S^2^(FO^2^)+(0.0310P)^2^+2.6115P] WHERE P=(FO^2^+2FC^2^)/3'
_refine_ls_weighting_scheme calc
_refine_ls_wR_factor_gt 0.0692
_refine_ls_wR_factor_ref 0.0708
_reflns_number_gt 7048
_reflns_number_total 7623
_reflns_threshold_expression I>2\s(I)
_cod_data_source_file c6sc04477h2.cif
_cod_data_source_block compound_2
_cod_depositor_comments 'Adding full bibliography for 1544602--1544603.cif.'
_cod_original_sg_symbol_H-M 'P 21/c'
_cod_database_code 1544602
_platon_squeeze_void_probe_radius 1.20

loop_
_space_group_symop_id
_space_group_symop_operation_xyz
1 x,y,z
2 -x,1/2+y,1/2-z
3 -x,-y,-z
4 x,1/2-y,1/2+z

loop_
_atom_site_aniso_label
_atom_site_aniso_U_11
_atom_site_aniso_U_22
_atom_site_aniso_U_33
_atom_site_aniso_U_23
_atom_site_aniso_U_13
_atom_site_aniso_U_12
Zn1 0.0163(1) 0.0112(1) 0.0112(1) 0.0012(1) 0.0054(1) -0.0006(1)
Si2 0.0194(2) 0.0192(2) 0.0221(2) 0.0049(2) 0.0101(2) 0.0047(2)
F1 0.0333(5) 0.0224(5) 0.0249(5) 0.0124(4) 0.0024(4) 0.0014(4)
F2 0.0546(7) 0.0136(4) 0.0310(5) 0.0020(4) 0.0059(5) 0.0011(4)
F3 0.0302(5) 0.0344(6) 0.0491(6) 0.0246(5) 0.0167(5) 0.0010(4)
F4 0.0450(9) 0.0320(9) 0.0187(12) 0.0072(9) -0.0093(8) -0.0115(9)
F4A 0.045(2) 0.0338(18) 0.020(2) 0.0072(17) -0.0115(18) -0.0141(18)
F5 0.0390(10) 0.0363(13) 0.0312(11) 0.0080(9) -0.0097(7) -0.0201(9)
F5A 0.0404(19) 0.036(2) 0.025(2) 0.0047(18) -0.0074(15) -0.0180(19)
F6 0.0550(16) 0.0420(8) 0.0208(7) -0.0120(6) -0.0059(9) -0.0039(11)
F6A 0.0461(19) 0.0370(14) 0.0239(15) -0.0030(13) -0.0104(16) -0.0115(18)
O1 0.0172(5) 0.0163(5) 0.0148(5) 0.0030(4) 0.0066(4) 0.0033(4)
N1 0.0195(6) 0.0109(5) 0.0139(5) 0.0008(4) 0.0066(5) -0.0009(4)
N2 0.0232(6) 0.0141(6) 0.0138(6) -0.0005(4) 0.0042(5) -0.0031(5)
C1 0.0221(7) 0.0135(6) 0.0169(7) 0.0030(5) 0.0091(6) 0.0017(5)
C2 0.0234(7) 0.0203(7) 0.0157(7) 0.0055(6) 0.0042(6) 0.0005(6)
C3 0.0241(8) 0.0225(8) 0.0142(7) 0.0008(6) 0.0035(6) -0.0036(6)
C4 0.0257(8) 0.0188(7) 0.0226(8) 0.0064(6) 0.0052(6) 0.0002(6)
C5 0.0402(11) 0.0297(10) 0.0194(9) 0.0045(7) -0.0032(8) -0.0102(9)
C5A 0.0426(14) 0.0324(13) 0.0206(13) 0.0043(11) -0.0058(12) -0.0119(13)
C6 0.0210(7) 0.0122(6) 0.0166(7) 0.0044(5) 0.0040(6) -0.0027(5)
C7 0.0303(8) 0.0148(7) 0.0193(7) 0.0018(6) 0.0078(6) -0.0041(6)
C8 0.0404(10) 0.0199(8) 0.0231(8) -0.0023(6) 0.0063(7) -0.0123(7)
C9 0.0295(9) 0.0288(9) 0.0309(9) 0.0043(7) 0.0048(7) -0.0138(7)
C10 0.0232(8) 0.0284(8) 0.0326(9) 0.0095(7) 0.0097(7) -0.0026(6)
C11 0.0223(7) 0.0191(7) 0.0217(7) 0.0068(6) 0.0067(6) 0.0006(6)
C12 0.0360(9) 0.0162(7) 0.0246(8) -0.0045(6) 0.0122(7) -0.0030(6)
C13 0.0604(13) 0.0206(8) 0.0417(11) -0.0031(8) 0.0244(10) 0.0026(8)
C14 0.0261(8) 0.0299(9) 0.0248(8) 0.0006(7) 0.0092(7) 0.0035(7)
C15 0.0342(10) 0.0450(11) 0.0283(9) 0.0051(8) 0.0151(8) 0.0083(8)
C16 0.0294(8) 0.0147(7) 0.0135(7) -0.0019(5) 0.0019(6) -0.0041(6)
C17 0.0405(10) 0.0234(8) 0.0244(8) -0.0080(7) 0.0120(7) -0.0052(7)
C18 0.0492(11) 0.0245(9) 0.0367(10) -0.0136(7) 0.0162(9) -0.0019(8)
C19 0.0473(11) 0.0174(8) 0.0332(9) -0.0079(7) 0.0055(8) -0.0052(7)
C20 0.0347(9) 0.0179(8) 0.0280(8) -0.0004(6) 0.0029(7) -0.0074(7)
C21 0.0276(8) 0.0173(7) 0.0190(7) 0.0005(6) 0.0011(6) -0.0040(6)
C22 0.037(3) 0.0317(18) 0.038(2) -0.0108(17) 0.024(2) -0.0118(17)
C22A 0.054(8) 0.039(5) 0.051(6) -0.026(4) 0.028(5) -0.007(6)
C23 0.078(4) 0.058(2) 0.079(4) -0.028(3) 0.060(4) -0.014(3)
C23A 0.064(7) 0.065(6) 0.073(8) -0.020(6) 0.044(6) -0.009(6)
C24 0.0282(8) 0.0173(7) 0.0344(9) 0.0036(6) 0.0093(7) -0.0029(6)
C25 0.0295(9) 0.0315(10) 0.0509(12) 0.0064(8) 0.0104(8) -0.0038(7)
C26 0.0254(8) 0.0336(9) 0.0428(10) 0.0153(8) 0.0187(8) 0.0069(7)
C27 0.0385(10) 0.0367(10) 0.0470(11) -0.0121(9) 0.0200(9) 0.0059(8)
C28 0.0238(8) 0.0278(8) 0.0294(8) 0.0120(7) 0.0118(7) 0.0098(6)

loop_
_atom_site_label
_atom_site_type_symbol
_atom_site_thermal_displace_type
_atom_site_fract_x
_atom_site_fract_y
_atom_site_fract_z
_atom_site_occupancy
_atom_site_U_iso_or_equiv
_atom_site_calc_flag
_atom_site_refinement_flags
_atom_site_disorder_assembly
_atom_site_disorder_group
Zn1 Zn Uani 0.51814(2) 0.48374(2) 0.60924(2) 1.000 0.0127(1) d . . .
Si2 Si Uani 0.27284(4) 0.56817(2) 0.48317(3) 1.000 0.0195(1) d . . .
F1 F Uani 0.62245(9) 0.32500(4) 0.89591(7) 1.000 0.0290(3) d . . .
F2 F Uani 0.52872(11) 0.29996(4) 0.73568(8) 1.000 0.0356(3) d . . .
F3 F Uani 0.42221(10) 0.33401(4) 0.82443(9) 1.000 0.0372(3) d . . .
F4 F Uani 0.8375(5) 0.46525(13) 1.0034(4) 0.761(13) 0.0375(6) d DUP A 1
F4A F Uani 0.8392(17) 0.4580(4) 0.9915(12) 0.239(13) 0.0392(11) d DUP A 2
F5 F Uani 0.8757(3) 0.53174(18) 0.9150(3) 0.761(13) 0.0416(7) d DUP A 1
F5A F Uani 0.8917(9) 0.5159(5) 0.8954(7) 0.239(13) 0.0390(11) d DUP A 2
F6 F Uani 0.7297(5) 0.54036(12) 0.98179(19) 0.761(13) 0.0446(6) d DUP A 1
F6A F Uani 0.7737(12) 0.5422(4) 0.9817(7) 0.239(13) 0.0419(9) d DUP A 2
O1 O Uani 0.40255(9) 0.53167(4) 0.49970(8) 1.000 0.0159(3) d . . .
N1 N Uani 0.46953(11) 0.41542(5) 0.67464(9) 1.000 0.0146(3) d . . .
N2 N Uani 0.63147(12) 0.51566(5) 0.74960(9) 1.000 0.0177(3) d . . .
C1 C Uani 0.54842(14) 0.39750(6) 0.76686(11) 1.000 0.0169(4) d . . .
C2 C Uani 0.65233(15) 0.42596(6) 0.83569(12) 1.000 0.0206(4) d . . .
C3 C Uani 0.68225(15) 0.48188(6) 0.83012(12) 1.000 0.0212(4) d . . .
C4 C Uani 0.52943(15) 0.33895(6) 0.80597(12) 1.000 0.0233(4) d . . .
C5 C Uani 0.7820(3) 0.50500(12) 0.9331(3) 0.761(13) 0.0335(6) d DUP A 1
C5A C Uani 0.7958(9) 0.5007(4) 0.9250(7) 0.239(13) 0.0365(8) d DUP A 2
C6 C Uani 0.35094(14) 0.38641(6) 0.62337(11) 1.000 0.0173(4) d . . .
C7 C Uani 0.34069(15) 0.34767(6) 0.54378(12) 1.000 0.0218(4) d . . .
C8 C Uani 0.22450(17) 0.32057(7) 0.49728(13) 1.000 0.0292(5) d . . .
C9 C Uani 0.12289(17) 0.33268(7) 0.52655(14) 1.000 0.0314(5) d . . .
C10 C Uani 0.13437(16) 0.37179(7) 0.60423(14) 1.000 0.0281(5) d . . .
C11 C Uani 0.24879(14) 0.39899(6) 0.65500(12) 1.000 0.0214(4) d . . .
C12 C Uani 0.44955(16) 0.33577(6) 0.50815(13) 1.000 0.0252(5) d . . .
C13 C Uani 0.4623(2) 0.27495(7) 0.48144(16) 1.000 0.0392(6) d . . .
C14 C Uani 0.26430(16) 0.44012(7) 0.74358(13) 1.000 0.0269(5) d . . .
C15 C Uani 0.14327(18) 0.45726(9) 0.75915(14) 1.000 0.0348(6) d . . .
C16 C Uani 0.64873(15) 0.57533(6) 0.76563(11) 1.000 0.0208(4) d . . .
C17 C Uani 0.56590(17) 0.60327(7) 0.80527(13) 1.000 0.0293(5) d . . .
C18 C Uani 0.5813(2) 0.66051(8) 0.82104(15) 1.000 0.0366(6) d . . .
C19 C Uani 0.67594(19) 0.68856(7) 0.79975(14) 1.000 0.0351(5) d . . .
C20 C Uani 0.75498(17) 0.66042(7) 0.75994(13) 1.000 0.0291(5) d . . .
C21 C Uani 0.74249(15) 0.60304(6) 0.74046(12) 1.000 0.0233(4) d . . .
C22 C Uani 0.4580(7) 0.5710(4) 0.8259(5) 0.725(19) 0.0327(13) d DUP B 3
C22A C Uani 0.486(2) 0.5739(11) 0.8396(19) 0.275(19) 0.046(4) d DUP B 4
C23 C Uani 0.3752(9) 0.6054(2) 0.8692(8) 0.725(19) 0.063(2) d DUP B 3
C23A C Uani 0.430(2) 0.5980(7) 0.9168(18) 0.275(19) 0.062(4) d DUP B 4
C24 C Uani 0.82645(16) 0.57339(7) 0.69262(14) 1.000 0.0271(5) d . . .
C25 C Uani 0.96317(17) 0.59458(8) 0.72962(17) 1.000 0.0384(6) d . . .
C26 C Uani 0.15404(16) 0.52500(8) 0.51307(16) 1.000 0.0322(5) d . . .
C27 C Uani 0.30023(19) 0.63080(8) 0.57005(17) 1.000 0.0394(6) d . . .
C28 C Uani 0.20413(15) 0.59376(7) 0.34453(13) 1.000 0.0264(5) d . . .
H2 H Uiso 0.70880 0.40510 0.89240 1.000 0.0250 c RU . .
H8 H Uiso 0.21570 0.29330 0.44450 1.000 0.0350 c RU . .
H9 H Uiso 0.04470 0.31420 0.49330 1.000 0.0380 c RU . .
H10 H Uiso 0.06340 0.38020 0.62320 1.000 0.0340 c RU . .
H12A H Uiso 0.52880 0.34750 0.56450 1.000 0.0300 c RU . .
H12B H Uiso 0.43960 0.35860 0.44500 1.000 0.0300 c RU . .
H13A H Uiso 0.38810 0.26390 0.42080 1.000 0.0590 c RU . .
H13B H Uiso 0.46850 0.25160 0.54230 1.000 0.0590 c RU . .
H13C H Uiso 0.53860 0.27030 0.46400 1.000 0.0590 c RU . .
H14A H Uiso 0.32190 0.42370 0.81030 1.000 0.0320 c RU . .
H14B H Uiso 0.30570 0.47390 0.72980 1.000 0.0320 c RU . .
H15A H Uiso 0.08200 0.47040 0.69190 1.000 0.0520 c RU . .
H15B H Uiso 0.16150 0.48720 0.81150 1.000 0.0520 c RU . .
H15C H Uiso 0.10810 0.42530 0.78410 1.000 0.0520 c RU . .
H18 H Uiso 0.52600 0.68050 0.84680 1.000 0.0440 c RU . .
H19 H Uiso 0.68650 0.72740 0.81260 1.000 0.0420 c RU . .
H20 H Uiso 0.81940 0.68030 0.74530 1.000 0.0350 c RU . .
H22A H Uiso 0.40350 0.55380 0.75890 0.725(19) 0.0390 c RUP B 3
H22B H Uiso 0.49620 0.54060 0.87630 0.725(19) 0.0390 c RUP B 3
H22C H Uiso 0.53040 0.53940 0.87180 0.275(19) 0.0550 c RUP B 4
H22D H Uiso 0.41370 0.56260 0.77610 0.275(19) 0.0550 c RUP B 4
H23A H Uiso 0.33020 0.63360 0.81720 0.725(19) 0.0940 c RUP B 3
H23B H Uiso 0.42800 0.62370 0.93460 0.725(19) 0.0940 c RUP B 3
H23C H Uiso 0.31390 0.58110 0.88370 0.725(19) 0.0940 c RUP B 3
H23D H Uiso 0.37750 0.63020 0.88480 0.275(19) 0.0930 c RUP B 4
H23E H Uiso 0.49860 0.60950 0.98130 0.275(19) 0.0930 c RUP B 4
H23F H Uiso 0.37830 0.56970 0.93420 0.275(19) 0.0930 c RUP B 4
H24A H Uiso 0.78890 0.57710 0.61490 1.000 0.0330 c RU . .
H24B H Uiso 0.82770 0.53340 0.70970 1.000 0.0330 c RU . .
H25A H Uiso 1.01160 0.57240 0.69660 1.000 0.0580 c RU . .
H25B H Uiso 1.00160 0.59120 0.80650 1.000 0.0580 c RU . .
H25C H Uiso 0.96370 0.63360 0.70930 1.000 0.0580 c RU . .
H26A H Uiso 0.07500 0.54590 0.49600 1.000 0.0480 c RU . .
H26B H Uiso 0.18590 0.51540 0.58820 1.000 0.0480 c RU . .
H26C H Uiso 0.13850 0.49090 0.47080 1.000 0.0480 c RU . .
H27A H Uiso 0.31920 0.66280 0.53360 1.000 0.0590 c RU . .
H27B H Uiso 0.37160 0.62390 0.63570 1.000 0.0590 c RU . .
H27C H Uiso 0.22420 0.63850 0.58640 1.000 0.0590 c RU . .
H28A H Uiso 0.17650 0.56210 0.29640 1.000 0.0400 c RU . .
H28B H Uiso 0.26820 0.61490 0.32730 1.000 0.0400 c RU . .
H28C H Uiso 0.13160 0.61780 0.33700 1.000 0.0400 c RU . .

loop_
_atom_type_symbol
_atom_type_description
_atom_type_scat_dispersion_real
_atom_type_scat_dispersion_imag
_atom_type_scat_source
C C 0.0033 0.0016 ' International Tables Vol C Tables 4.2.6.8 and 6.1.1.4'
H H 0.0000 0.0000 ' International Tables Vol C Tables 4.2.6.8 and 6.1.1.4'
F F 0.0171 0.0103 ' International Tables Vol C Tables 4.2.6.8 and 6.1.1.4'
N N 0.0061 0.0033 ' International Tables Vol C Tables 4.2.6.8 and 6.1.1.4'
O O 0.0106 0.0060 ' International Tables Vol C Tables 4.2.6.8 and 6.1.1.4'
Si Si 0.0817 0.0704 ' International Tables Vol C Tables 4.2.6.8 and 6.1.1.4'
Zn Zn 0.2839 1.4301 ' International Tables Vol C Tables 4.2.6.8 and 6.1.1.4'

loop_
_geom_angle_atom_site_label_1
_geom_angle_atom_site_label_2
_geom_angle_atom_site_label_3
_geom_angle
_geom_angle_site_symmetry_1
_geom_angle_site_symmetry_3
_geom_angle_publ_flag
O1 Zn1 N1 126.35(5) . . yes
O1 Zn1 N2 120.97(5) . . yes
O1 Zn1 O1 84.55(4) . 3_666 yes
N1 Zn1 N2 94.36(5) . . yes
O1 Zn1 N1 115.52(5) 3_666 . yes
O1 Zn1 N2 117.29(5) 3_666 . yes
O1 Si2 C26 110.53(7) . . yes
O1 Si2 C27 113.73(8) . . yes
O1 Si2 C28 110.02(7) . . yes
C26 Si2 C27 106.49(9) . . yes
C26 Si2 C28 109.33(9) . . yes
C27 Si2 C28 106.55(9) . . yes
Zn1 O1 Si2 137.11(6) . . yes
Zn1 O1 Zn1 95.45(5) . 3_666 yes
Zn1 O1 Si2 127.09(6) 3_666 . yes
Zn1 N1 C1 118.61(10) . . yes
Zn1 N1 C6 121.85(9) . . yes
C1 N1 C6 119.55(12) . . yes
Zn1 N2 C3 119.13(10) . . yes
Zn1 N2 C16 121.34(9) . . yes
C3 N2 C16 119.31(12) . . yes
N1 C1 C2 126.66(14) . . yes
N1 C1 C4 119.42(13) . . yes
C2 C1 C4 113.92(13) . . no
C1 C2 C3 126.93(14) . . no
N2 C3 C2 126.65(14) . . yes
N2 C3 C5 119.13(16) . . yes
N2 C3 C5A 120.2(4) . . yes
C2 C3 C5 114.17(16) . . no
C2 C3 C5A 112.8(4) . . no
F1 C4 F2 106.04(12) . . yes
F1 C4 F3 106.29(13) . . yes
F1 C4 C1 112.34(13) . . yes
F2 C4 F3 107.35(13) . . yes
F2 C4 C1 111.18(13) . . yes
F3 C4 C1 113.20(13) . . yes
F4 C5 F5 105.9(4) . . yes
F4 C5 F6 106.3(4) . . yes
F4 C5 C3 113.0(3) . . yes
F5 C5 F6 107.8(3) . . yes
F5 C5 C3 112.2(3) . . yes
F6 C5 C3 111.3(3) . . yes
F4A C5A F6A 106.6(10) . . yes
F4A C5A C3 109.6(9) . . yes
F5A C5A F6A 107.9(10) . . yes
F5A C5A C3 111.0(7) . . yes
F6A C5A C3 115.6(9) . . yes
F4A C5A F5A 105.7(12) . . yes
N1 C6 C7 119.84(14) . . yes
N1 C6 C11 118.21(13) . . yes
C7 C6 C11 121.95(15) . . no
C6 C7 C12 121.53(15) . . no
C8 C7 C12 120.86(14) . . no
C6 C7 C8 117.61(16) . . no
C7 C8 C9 121.31(16) . . no
C8 C9 C10 120.18(17) . . no
C9 C10 C11 120.89(17) . . no
C6 C11 C14 120.51(14) . . no
C6 C11 C10 118.04(14) . . no
C10 C11 C14 121.44(15) . . no
C7 C12 C13 114.62(15) . . no
C11 C14 C15 115.63(15) . . no
N2 C16 C17 117.14(15) . . yes
C17 C16 C21 122.29(14) . . no
N2 C16 C21 120.56(14) . . yes
C16 C17 C18 117.79(18) . . no
C18 C17 C22A 121.6(11) . . no
C18 C17 C22 121.9(4) . . no
C16 C17 C22 120.3(4) . . no
C16 C17 C22A 120.0(11) . . no
C17 C18 C19 120.94(19) . . no
C18 C19 C20 120.20(17) . . no
C19 C20 C21 121.44(17) . . no
C16 C21 C20 117.29(16) . . no
C16 C21 C24 122.06(14) . . no
C20 C21 C24 120.65(16) . . no
C17 C22 C23 115.5(7) . . no
C17 C22A C23A 122(2) . . no
C21 C24 C25 114.82(15) . . no
C1 C2 H2 117.00 . . no
C3 C2 H2 117.00 . . no
C7 C8 H8 119.00 . . no
C9 C8 H8 119.00 . . no
C8 C9 H9 120.00 . . no
C10 C9 H9 120.00 . . no
C9 C10 H10 120.00 . . no
C11 C10 H10 120.00 . . no
C7 C12 H12A 109.00 . . no
C7 C12 H12B 109.00 . . no
C13 C12 H12A 109.00 . . no
C13 C12 H12B 109.00 . . no
H12A C12 H12B 108.00 . . no
C12 C13 H13A 110.00 . . no
C12 C13 H13B 110.00 . . no
C12 C13 H13C 109.00 . . no
H13A C13 H13B 109.00 . . no
H13A C13 H13C 109.00 . . no
H13B C13 H13C 109.00 . . no
C11 C14 H14A 108.00 . . no
C11 C14 H14B 108.00 . . no
C15 C14 H14A 108.00 . . no
C15 C14 H14B 108.00 . . no
H14A C14 H14B 107.00 . . no
C14 C15 H15A 109.00 . . no
C14 C15 H15B 109.00 . . no
C14 C15 H15C 109.00 . . no
H15A C15 H15B 109.00 . . no
H15A C15 H15C 110.00 . . no
H15B C15 H15C 109.00 . . no
C17 C18 H18 120.00 . . no
C19 C18 H18 119.00 . . no
C18 C19 H19 120.00 . . no
C20 C19 H19 120.00 . . no
C19 C20 H20 119.00 . . no
C21 C20 H20 119.00 . . no
C17 C22 H22A 108.00 . . no
C17 C22 H22B 108.00 . . no
C23 C22 H22A 108.00 . . no
C23 C22 H22B 108.00 . . no
H22A C22 H22B 108.00 . . no
C23A C22A H22D 107.00 . . no
H22C C22A H22D 107.00 . . no
C17 C22A H22D 107.00 . . no
C23A C22A H22C 107.00 . . no
C17 C22A H22C 107.00 . . no
C22 C23 H23C 109.00 . . no
H23A C23 H23B 109.00 . . no
C22 C23 H23A 109.00 . . no
C22 C23 H23B 109.00 . . no
H23A C23 H23C 109.00 . . no
H23B C23 H23C 110.00 . . no
C22A C23A H23D 109.00 . . no
H23D C23A H23E 110.00 . . no
C22A C23A H23E 109.00 . . no
C22A C23A H23F 109.00 . . no
H23E C23A H23F 109.00 . . no
H23D C23A H23F 110.00 . . no
C21 C24 H24B 109.00 . . no
C21 C24 H24A 109.00 . . no
H24A C24 H24B 108.00 . . no
C25 C24 H24A 109.00 . . no
C25 C24 H24B 109.00 . . no
H25A C25 H25C 109.00 . . no
H25B C25 H25C 110.00 . . no
C24 C25 H25A 109.00 . . no
C24 C25 H25B 109.00 . . no
C24 C25 H25C 109.00 . . no
H25A C25 H25B 109.00 . . no
Si2 C26 H26B 109.00 . . no
Si2 C26 H26C 109.00 . . no
Si2 C26 H26A 109.00 . . no
H26B C26 H26C 109.00 . . no
H26A C26 H26B 109.00 . . no
H26A C26 H26C 109.00 . . no
Si2 C27 H27A 109.00 . . no
Si2 C27 H27B 109.00 . . no
Si2 C27 H27C 109.00 . . no
H27A C27 H27B 109.00 . . no
H27A C27 H27C 110.00 . . no
H27B C27 H27C 109.00 . . no
Si2 C28 H28C 109.00 . . no
H28B C28 H28C 109.00 . . no
H28A C28 H28B 109.00 . . no
H28A C28 H28C 109.00 . . no
Si2 C28 H28A 110.00 . . no
Si2 C28 H28B 109.00 . . no

loop_
_geom_bond_atom_site_label_1
_geom_bond_atom_site_label_2
_geom_bond_distance
_geom_bond_site_symmetry_2
_geom_bond_publ_flag
Zn1 O1 1.9658(11) . yes
Zn1 N1 2.0354(13) . yes
Zn1 N2 2.0294(12) . yes
Zn1 O1 2.0189(11) 3_666 yes
Si2 O1 1.6571(12) . yes
Si2 C26 1.856(2) . yes
Si2 C27 1.870(2) . yes
Si2 C28 1.8646(17) . yes
F1 C4 1.3393(18) . yes
F2 C4 1.3358(18) . yes
F3 C4 1.330(2) . yes
F4 C5 1.339(5) . yes
F4A C5A 1.340(16) . yes
F5 C5 1.337(5) . yes
F5A C5A 1.337(15) . yes
F6 C5 1.338(5) . yes
F6A C5A 1.338(14) . yes
N1 C1 1.3234(19) . yes
N1 C6 1.452(2) . yes
N2 C3 1.3177(19) . yes
N2 C16 1.4553(19) . yes
C1 C2 1.394(2) . no
C1 C4 1.548(2) . no
C2 C3 1.397(2) . no
C3 C5 1.553(4) . no
C3 C5A 1.528(10) . no
C6 C7 1.400(2) . no
C6 C11 1.403(2) . no
C7 C8 1.401(3) . no
C7 C12 1.504(3) . no
C8 C9 1.376(3) . no
C9 C10 1.384(2) . no
C10 C11 1.395(2) . no
C11 C14 1.518(2) . no
C12 C13 1.527(2) . no
C14 C15 1.517(3) . no
C16 C17 1.408(3) . no
C16 C21 1.396(2) . no
C17 C18 1.396(3) . no
C17 C22 1.556(9) . no
C17 C22A 1.36(2) . no
C18 C19 1.382(3) . no
C19 C20 1.377(3) . no
C20 C21 1.404(2) . no
C21 C24 1.509(3) . no
C22 C23 1.518(13) . no
C22A C23A 1.52(3) . no
C24 C25 1.535(3) . no
C2 H2 0.9500 . no
C8 H8 0.9500 . no
C9 H9 0.9500 . no
C10 H10 0.9500 . no
C12 H12A 0.9900 . no
C12 H12B 0.9900 . no
C13 H13A 0.9800 . no
C13 H13B 0.9800 . no
C13 H13C 0.9800 . no
C14 H14A 0.9900 . no
C14 H14B 0.9900 . no
C15 H15A 0.9800 . no
C15 H15B 0.9800 . no
C15 H15C 0.9800 . no
C18 H18 0.9500 . no
C19 H19 0.9500 . no
C20 H20 0.9500 . no
C22 H22A 0.9900 . no
C22 H22B 0.9900 . no
C22A H22D 0.9900 . no
C22A H22C 0.9900 . no
C23 H23B 0.9800 . no
C23 H23A 0.9800 . no
C23 H23C 0.9800 . no
C23A H23E 0.9800 . no
C23A H23F 0.9800 . no
C23A H23D 0.9800 . no
C24 H24A 0.9900 . no
C24 H24B 0.9900 . no
C25 H25C 0.9800 . no
C25 H25B 0.9800 . no
C25 H25A 0.9800 . no
C26 H26B 0.9800 . no
C26 H26A 0.9800 . no
C26 H26C 0.9800 . no
C27 H27A 0.9800 . no
C27 H27B 0.9800 . no
C27 H27C 0.9800 . no
C28 H28B 0.9800 . no
C28 H28C 0.9800 . no
C28 H28A 0.9800 . no

loop_
_geom_torsion_atom_site_label_1
_geom_torsion_atom_site_label_2
_geom_torsion_atom_site_label_3
_geom_torsion_atom_site_label_4
_geom_torsion
_geom_torsion_site_symmetry_1
_geom_torsion_site_symmetry_3
_geom_torsion_site_symmetry_4
_geom_torsion_publ_flag
N1 Zn1 O1 Si2 55.34(11) . . . no
N1 Zn1 O1 Zn1 -117.85(6) . . 3_666 no
N2 Zn1 O1 Si2 -68.14(11) . . . no
N2 Zn1 O1 Zn1 118.67(6) . . 3_666 no
O1 Zn1 O1 Si2 173.19(9) 3_666 . . no
O1 Zn1 O1 Zn1 0.00(3) 3_666 . 3_666 no
O1 Zn1 N1 C1 -160.09(10) . . . no
O1 Zn1 N1 C6 19.41(13) . . . no
N2 Zn1 N1 C1 -25.91(12) . . . no
N2 Zn1 N1 C6 153.58(11) . . . no
O1 Zn1 N1 C1 97.17(11) 3_666 . . no
O1 Zn1 N1 C6 -83.34(12) 3_666 . . no
O1 Zn1 N2 C3 162.43(12) . . . no
O1 Zn1 N2 C16 -12.08(14) . . . no
N1 Zn1 N2 C3 24.79(14) . . . no
N1 Zn1 N2 C16 -149.73(12) . . . no
O1 Zn1 N2 C3 -96.91(13) 3_666 . . no
O1 Zn1 N2 C16 88.57(13) 3_666 . . no
O1 Zn1 O1 Zn1 0.00(3) . 3_666 3_666 no
O1 Zn1 O1 Si2 174.19(8) . 3_666 3_666 no
N1 Zn1 O1 Zn1 127.89(5) . 3_666 3_666 no
N1 Zn1 O1 Si2 -57.91(9) . 3_666 3_666 no
N2 Zn1 O1 Zn1 -122.17(5) . 3_666 3_666 no
N2 Zn1 O1 Si2 52.03(9) . 3_666 3_666 no
C26 Si2 O1 Zn1 -49.81(12) . . . no
C26 Si2 O1 Zn1 121.68(9) . . 3_666 no
C27 Si2 O1 Zn1 69.91(12) . . . no
C27 Si2 O1 Zn1 -118.60(9) . . 3_666 no
C28 Si2 O1 Zn1 -170.65(9) . . . no
C28 Si2 O1 Zn1 0.84(10) . . 3_666 no
Zn1 N1 C1 C2 13.0(2) . . . no
C6 N1 C1 C2 -166.48(15) . . . no
Zn1 N1 C1 C4 -166.06(11) . . . no
C6 N1 C1 C4 14.4(2) . . . no
Zn1 N1 C6 C11 -96.93(14) . . . no
C1 N1 C6 C11 82.55(18) . . . no
Zn1 N1 C6 C7 82.23(15) . . . no
C1 N1 C6 C7 -98.28(17) . . . no
C16 N2 C3 C2 164.18(17) . . . no
Zn1 N2 C16 C21 -87.57(17) . . . no
Zn1 N2 C3 C2 -10.5(2) . . . no
C3 N2 C16 C21 97.92(18) . . . no
C3 N2 C16 C17 -83.2(2) . . . no
Zn1 N2 C3 C5 172.36(18) . . . no
C16 N2 C3 C5 -13.0(3) . . . no
Zn1 N2 C16 C17 91.30(15) . . . no
C4 C1 C2 C3 -169.55(16) . . . no
N1 C1 C4 F2 56.1(2) . . . no
N1 C1 C4 F1 174.75(14) . . . no
N1 C1 C2 C3 11.3(3) . . . no
C2 C1 C4 F3 115.96(16) . . . no
N1 C1 C4 F3 -64.84(18) . . . no
C2 C1 C4 F1 -4.4(2) . . . no
C2 C1 C4 F2 -123.10(16) . . . no
C1 C2 C3 C5 164.4(2) . . . no
C1 C2 C3 N2 -13.0(3) . . . no
C2 C3 C5 F4 10.4(4) . . . no
N2 C3 C5 F6 68.4(3) . . . no
C2 C3 C5 F5 130.0(3) . . . no
C2 C3 C5 F6 -109.1(3) . . . no
N2 C3 C5 F5 -52.5(3) . . . no
N2 C3 C5 F4 -172.0(3) . . . no
N1 C6 C7 C12 -1.0(2) . . . no
C11 C6 C7 C8 -1.3(2) . . . no
N1 C6 C7 C8 179.62(13) . . . no
C7 C6 C11 C14 178.39(14) . . . no
C11 C6 C7 C12 178.09(14) . . . no
N1 C6 C11 C10 178.85(13) . . . no
N1 C6 C11 C14 -2.5(2) . . . no
C7 C6 C11 C10 -0.3(2) . . . no
C12 C7 C8 C9 -177.53(15) . . . no
C6 C7 C12 C13 142.51(16) . . . no
C6 C7 C8 C9 1.8(2) . . . no
C8 C7 C12 C13 -38.2(2) . . . no
C7 C8 C9 C10 -0.8(3) . . . no
C8 C9 C10 C11 -0.8(3) . . . no
C9 C10 C11 C14 -177.31(15) . . . no
C9 C10 C11 C6 1.4(2) . . . no
C6 C11 C14 C15 170.68(15) . . . no
C10 C11 C14 C15 -10.7(2) . . . no
N2 C16 C17 C18 -179.98(15) . . . no
N2 C16 C17 C22 -2.4(3) . . . no
C21 C16 C17 C18 -1.1(2) . . . no
C21 C16 C17 C22 176.4(3) . . . no
N2 C16 C21 C20 -178.84(14) . . . no
N2 C16 C21 C24 2.1(2) . . . no
C17 C16 C21 C20 2.4(2) . . . no
C17 C16 C21 C24 -176.69(15) . . . no
C16 C17 C18 C19 -0.9(3) . . . no
C22 C17 C18 C19 -178.4(3) . . . no
C16 C17 C22 C23 179.7(5) . . . no
C18 C17 C22 C23 -2.9(7) . . . no
C17 C18 C19 C20 1.6(3) . . . no
C18 C19 C20 C21 -0.3(3) . . . no
C19 C20 C21 C16 -1.6(2) . . . no
C19 C20 C21 C24 177.45(16) . . . no
C16 C21 C24 C25 -144.10(16) . . . no
C20 C21 C24 C25 36.9(2) . . . no

loop_
_platon_squeeze_void_nr
_platon_squeeze_void_average_x
_platon_squeeze_void_average_y
_platon_squeeze_void_average_z
_platon_squeeze_void_volume
_platon_squeeze_void_count_electrons
_platon_squeeze_void_content
1 -0.047 0.250 0.010 392 101 ' '
2 0.047 0.750 -0.004 392 101 ' '
